data_7704515
loop_
_publ_author_name
'Suter, Riccardo'
'Wagner, Mona'
'Querci, Lorenzo'
'Conti, Riccardo'
'Benk\>o, Zolt\'an'
'Gr\"utzmacher, Hansj\"org'

_publ_section_title
;
 1,3,4-Azadiphospholides as building blocks for scorpionate and bidentate
 ligands in multinuclear complexes.
;
_journal_issue 24
_journal_name_full 'Dalton transactions (Cambridge, England : 2003)'
_journal_page_first 8201
_journal_page_last 8208
_journal_paper_doi 10.1039/d0dt01864c
_journal_volume 49
_journal_year 2020
_chemical_formula_moiety 'C23 H17 N3 O3 P6 Ti, C H2 Cl2'
_chemical_formula_sum 'C24 H19 Cl2 N3 O3 P6 Ti'
_chemical_formula_weight 702.04
_chemical_properties_physical ', Air-sensitive,Moisture-sensitive'
_space_group_crystal_system monoclinic
_space_group_IT_number 14
_space_group_name_Hall '-P 2yn'
_space_group_name_H-M_alt 'P 1 21/n 1'
_atom_sites_solution_hydrogens geom
_audit_creation_date 2016-07-19
_audit_creation_method
;
Olex2 1.2
(compiled 2016.02.19 svn.r3266 for OlexSys, GUI svn.r5155)
;
_audit_update_record
;
2016-07-19 deposited with the CCDC.	2020-05-27 downloaded from the CCDC.
;
_cell_angle_alpha 90
_cell_angle_beta 92.364(4)
_cell_angle_gamma 90
_cell_formula_units_Z 4
_cell_length_a 7.4263(3)
_cell_length_b 15.2635(8)
_cell_length_c 26.3095(15)
_cell_measurement_reflns_used 6302
_cell_measurement_temperature 104.6(2)
_cell_measurement_theta_max 34.5700
_cell_measurement_theta_min 3.0720
_cell_volume 2979.7(3)
_computing_cell_refinement 'CrysAlis RED, Oxford Diffraction Ltd.'
_computing_data_collection 'CrysAlis CCD, Oxford Diffraction Ltd.'
_computing_data_reduction 'CrysAlis RED, Oxford Diffraction Ltd.'
_computing_molecular_graphics 'Olex2 (Dolomanov et al., 2009)'
_computing_publication_material 'Olex2 (Dolomanov et al., 2009)'
_computing_structure_refinement 'XL (Sheldrick, 2008)'
_computing_structure_solution 'XS (Sheldrick, 2008)'
_diffrn_ambient_temperature 104.6(2)
_diffrn_detector 'Oxford Diffraction Sapphire 3'
_diffrn_detector_area_resol_mean 8.26
_diffrn_detector_type 'CCD area detector'
_diffrn_measured_fraction_theta_full 0.998
_diffrn_measured_fraction_theta_max 0.926
_diffrn_measurement_details
;
#__ type_ start__ end____ width___ exp.time_
  1 omega  -46.00   31.00   1.0000   15.0000
omega____ theta____ kappa____ phi______ frames
    -      -31.6391   38.0000 -120.0000 77

#__ type_ start__ end____ width___ exp.time_
  2 omega  -93.00  -34.00   1.0000   15.0000
omega____ theta____ kappa____ phi______ frames
    -      -31.6391 -179.0000 -150.0000 59

#__ type_ start__ end____ width___ exp.time_
  3 omega   66.00  108.00   1.0000   15.0000
omega____ theta____ kappa____ phi______ frames
    -       32.1078 -158.0000   85.0000 42

#__ type_ start__ end____ width___ exp.time_
  4 omega   81.00  107.00   1.0000   15.0000
omega____ theta____ kappa____ phi______ frames
    -       32.1078  179.0000 -180.0000 26

#__ type_ start__ end____ width___ exp.time_
  5 omega   27.00  101.00   1.0000   15.0000
omega____ theta____ kappa____ phi______ frames
    -       32.1078   57.0000   90.0000 74

#__ type_ start__ end____ width___ exp.time_
  6 omega   12.00   47.00   1.0000   15.0000
omega____ theta____ kappa____ phi______ frames
    -       32.1078   57.0000  -90.0000 35
;
_diffrn_measurement_device 'kappa-stage diffractometer'
_diffrn_measurement_device_type 'Oxford Diffraction Xcalibur S'
_diffrn_measurement_method '\w and \f scans'
_diffrn_orient_matrix_UB_11 0.0033192000
_diffrn_orient_matrix_UB_12 0.0454254000
_diffrn_orient_matrix_UB_13 -0.0055608000
_diffrn_orient_matrix_UB_21 -0.0084453000
_diffrn_orient_matrix_UB_22 0.0098270000
_diffrn_orient_matrix_UB_23 0.0261292000
_diffrn_orient_matrix_UB_31 0.0952091000
_diffrn_orient_matrix_UB_32 -0.0007111000
_diffrn_orient_matrix_UB_33 0.0036640000
_diffrn_radiation_monochromator 'focusing graphite'
_diffrn_radiation_probe x-ray
_diffrn_radiation_type MoK\a
_diffrn_radiation_wavelength 0.71073
_diffrn_reflns_av_R_equivalents 0.0526
_diffrn_reflns_av_unetI/netI 0.0806
_diffrn_reflns_Laue_measured_fraction_full 0.998
_diffrn_reflns_Laue_measured_fraction_max 0.926
_diffrn_reflns_limit_h_max 11
_diffrn_reflns_limit_h_min -11
_diffrn_reflns_limit_k_max 23
_diffrn_reflns_limit_k_min -24
_diffrn_reflns_limit_l_max 32
_diffrn_reflns_limit_l_min -41
_diffrn_reflns_number 26042
_diffrn_reflns_point_group_measured_fraction_full 0.998
_diffrn_reflns_point_group_measured_fraction_max 0.926
_diffrn_reflns_theta_full 26.000
_diffrn_reflns_theta_max 34.885
_diffrn_reflns_theta_min 3.053
_diffrn_source 'sealed tube'
_exptl_absorpt_coefficient_mu 0.822
_exptl_absorpt_correction_T_max 1.00000
_exptl_absorpt_correction_T_min 0.58000
_exptl_absorpt_correction_type multi-scan
_exptl_absorpt_process_details
;
CrysAlisPro, Agilent Technologies,
Version 1.171.36.28 (release 01-02-2013 CrysAlis171 .NET)
(compiled Feb  1 2013,16:14:44)
Empirical absorption correction using spherical harmonics,
 implemented in SCALE3 ABSPACK scaling algorithm.
;
_exptl_crystal_colour 'metallic dark green'
_exptl_crystal_density_diffrn 1.565
_exptl_crystal_description block
_exptl_crystal_F_000 1416
_exptl_crystal_size_min 0.18
_refine_diff_density_max 1.327
_refine_diff_density_min -1.583
_refine_diff_density_rms 0.145
_refine_ls_extinction_method none
_refine_ls_goodness_of_fit_ref 1.068
_refine_ls_hydrogen_treatment constr
_refine_ls_matrix_type full
_refine_ls_number_parameters 352
_refine_ls_number_reflns 12040
_refine_ls_number_restraints 0
_refine_ls_restrained_S_all 1.068
_refine_ls_R_factor_all 0.0990
_refine_ls_R_factor_gt 0.0671
_refine_ls_shift/su_max 0.001
_refine_ls_shift/su_mean 0.000
_refine_ls_structure_factor_coef Fsqd
_refine_ls_weighting_details 'w=1/[\s^2^(Fo^2^)+(0.0911P)^2^+0.9700P] where P=(Fo^2^+2Fc^2^)/3'
_refine_ls_weighting_scheme calc
_refine_ls_wR_factor_gt 0.1633
_refine_ls_wR_factor_ref 0.1938
_reflns_Friedel_coverage 0.000
_reflns_number_gt 8888
_reflns_number_total 12040
_reflns_threshold_expression 'I > 2\s(I)'
_cod_data_source_file d0dt01864c2.cif
_cod_data_source_block rs3023_green
_cod_depositor_comments 'Adding full bibliography for 7704506--7704517.cif.'
_cod_database_code 7704515
_chemical_oxdiff_formula 'P8 O4 N4 Ti Na O10 C40 H40'
_shelx_space_group_comment
;
The symmetry employed for this shelxl refinement is uniquely defined
by the following loop, which should always be used as a source of
symmetry information in preference to the above space-group names.
They are only intended as comments.
;
_reflns_odcompleteness_completeness 99.90
_reflns_odcompleteness_iscentric 1
_reflns_odcompleteness_theta 33.07
_olex2_refinement_description
;
1. Fixed Uiso
 At 1.2 times of:
  All C(H) groups, All C(H,H) groups
2.a Secondary CH2 refined with riding coordinates:
 C24(H24A,H24B)
2.b Aromatic/amide H refined with riding coordinates:
 C12(H12), C18(H18), C11(H11), C6(H6), C15(H15), C17(H17), C16(H16), C9(H9),
 C10(H10), C5(H5), C23(H23), C22(H22), C3(H3), C4(H4), C21(H21), C20(H20),
 C19(H19)
;
_shelx_shelxl_version_number 2014/7
_olex2_submission_special_instructions 'No special instructions were received'

loop_
_space_group_symop_operation_xyz
'x, y, z'
'-x+1/2, y+1/2, -z+1/2'
'-x, -y, -z'
'x-1/2, -y-1/2, z-1/2'

loop_
_atom_site_label
_atom_site_type_symbol
_atom_site_fract_x
_atom_site_fract_y
_atom_site_fract_z
_atom_site_U_iso_or_equiv
_atom_site_adp_type
_atom_site_occupancy
_atom_site_site_symmetry_order
_atom_site_calc_flag
_atom_site_refinement_flags_posn
_atom_site_refinement_flags_adp
_atom_site_refinement_flags_occupancy
_atom_site_disorder_assembly
_atom_site_disorder_group
Ti01 Ti 0.36367(6) 0.33841(3) 0.60584(2) 0.01365(10) Uani 1 1 d . . . . .
P5 P 0.17376(9) 0.18409(5) 0.48370(3) 0.01930(15) Uani 1 1 d . . . . .
P6 P 0.25293(10) 0.16827(5) 0.40798(3) 0.02055(15) Uani 1 1 d . . . . .
P3 P 0.70609(10) 0.56257(5) 0.60277(3) 0.02107(15) Uani 1 1 d . . . . .
P4 P 0.84072(9) 0.62436(5) 0.66570(3) 0.02160(16) Uani 1 1 d . . . . .
P1 P 0.23395(11) 0.23359(5) 0.74910(3) 0.02529(17) Uani 1 1 d . . . . .
Cl2 Cl 0.65260(11) 0.07663(6) 0.52833(4) 0.0366(2) Uani 1 1 d . . . . .
P2 P 0.11866(11) 0.11040(6) 0.76588(4) 0.03053(19) Uani 1 1 d . . . . .
Cl1 Cl 0.79357(14) 0.15788(7) 0.62212(5) 0.0533(3) Uani 1 1 d . . . . .
O1 O 0.3752(2) 0.25344(12) 0.65579(8) 0.0188(4) Uani 1 1 d . . . . .
O2 O 0.5809(2) 0.39602(12) 0.61703(8) 0.0179(4) Uani 1 1 d . . . . .
O3 O 0.4049(2) 0.27349(13) 0.54862(7) 0.0188(4) Uani 1 1 d . . . . .
N3 N 0.4934(3) 0.25740(13) 0.46702(8) 0.0133(4) Uani 1 1 d . . . . .
N2 N 0.7336(3) 0.45925(13) 0.68527(8) 0.0139(4) Uani 1 1 d . . . . .
N1 N 0.2538(3) 0.11830(14) 0.67248(9) 0.0167(4) Uani 1 1 d . . . . .
C13 C 0.3655(3) 0.24266(16) 0.50216(10) 0.0143(4) Uani 1 1 d . . . . .
C12 C 0.7166(3) 0.38339(17) 0.71403(11) 0.0181(5) Uani 1 1 d . . . . .
H12 H 0.6592 0.3346 0.6998 0.022 Uiso 1 1 calc R . . . .
C1 C 0.2925(3) 0.20288(17) 0.68885(10) 0.0167(4) Uani 1 1 d . . . . .
C7 C 0.6686(3) 0.46593(16) 0.63553(10) 0.0160(4) Uani 1 1 d . . . . .
C8 C 0.8220(3) 0.53335(16) 0.70501(11) 0.0168(5) Uani 1 1 d . . . . .
C14 C 0.4566(3) 0.22347(16) 0.41858(10) 0.0148(4) Uani 1 1 d . . . . .
C18 C 0.6527(3) 0.30286(16) 0.47871(11) 0.0181(5) Uani 1 1 d . . . . .
H18 H 0.6747 0.3249 0.5113 0.022 Uiso 1 1 calc R . . . .
C11 C 0.7835(4) 0.38030(19) 0.76268(11) 0.0226(5) Uani 1 1 d . . . . .
H11 H 0.7731 0.3291 0.7815 0.027 Uiso 1 1 calc R . . . .
C6 C 0.3003(4) 0.08713(18) 0.62536(12) 0.0217(5) Uani 1 1 d . . . . .
H6 H 0.3602 0.1235 0.6033 0.026 Uiso 1 1 calc R . . . .
C15 C 0.5862(4) 0.23813(19) 0.38179(11) 0.0217(5) Uani 1 1 d . . . . .
H15 H 0.5643 0.2172 0.3489 0.026 Uiso 1 1 calc R . . . .
C17 C 0.7747(3) 0.31500(18) 0.44302(12) 0.0228(6) Uani 1 1 d . . . . .
H17 H 0.8809 0.3451 0.4511 0.027 Uiso 1 1 calc R . . . .
C16 C 0.7420(4) 0.28199(19) 0.39300(12) 0.0240(6) Uani 1 1 d . . . . .
H16 H 0.8263 0.2903 0.3682 0.029 Uiso 1 1 calc R . . . .
C9 C 0.8869(4) 0.52897(19) 0.75657(12) 0.0228(5) Uani 1 1 d . . . . .
H9 H 0.9429 0.5778 0.7713 0.027 Uiso 1 1 calc R . . . .
C2 C 0.1662(3) 0.06523(19) 0.70725(13) 0.0231(6) Uani 1 1 d . . . . .
C10 C 0.8694(4) 0.4551(2) 0.78503(12) 0.0258(6) Uani 1 1 d . . . . .
H10 H 0.9131 0.4536 0.8187 0.031 Uiso 1 1 calc R . . . .
C5 C 0.2587(4) 0.0039(2) 0.61132(15) 0.0318(7) Uani 1 1 d . . . . .
H5 H 0.2909 -0.0170 0.5798 0.038 Uiso 1 1 calc R . . . .
C23 C 0.0675(4) 0.3628(2) 0.57509(14) 0.0332(8) Uani 1 1 d . . . . .
H23 H 0.0111 0.3241 0.5522 0.040 Uiso 1 1 calc R . . . .
C22 C 0.0637(4) 0.3588(2) 0.62747(14) 0.0296(7) Uani 1 1 d . . . . .
H22 H 0.0042 0.3166 0.6459 0.036 Uiso 1 1 calc R . . . .
C3 C 0.1222(4) -0.0213(2) 0.69144(16) 0.0340(8) Uani 1 1 d . . . . .
H3 H 0.0623 -0.0579 0.7134 0.041 Uiso 1 1 calc R . . . .
C24 C 0.8270(4) 0.0772(2) 0.57561(15) 0.0326(7) Uani 1 1 d . . . . .
H24A H 0.9409 0.0879 0.5599 0.039 Uiso 1 1 calc R . . . .
H24B H 0.8338 0.0201 0.5918 0.039 Uiso 1 1 calc R . . . .
C4 C 0.1653(4) -0.0518(2) 0.64517(17) 0.0363(9) Uani 1 1 d . . . . .
H4 H 0.1343 -0.1086 0.6355 0.044 Uiso 1 1 calc R . . . .
C21 C 0.1627(4) 0.4280(2) 0.64796(15) 0.0350(8) Uani 1 1 d . . . . .
H21 H 0.1813 0.4396 0.6825 0.042 Uiso 1 1 calc R . . . .
C20 C 0.2289(4) 0.4765(2) 0.60906(18) 0.0400(10) Uani 1 1 d . . . . .
H20 H 0.2984 0.5270 0.6127 0.048 Uiso 1 1 calc R . . . .
C19 C 0.1733(5) 0.4368(3) 0.56232(16) 0.0428(10) Uani 1 1 d . . . . .
H19 H 0.2005 0.4554 0.5299 0.051 Uiso 1 1 calc R . . . .

loop_
_atom_site_aniso_label
_atom_site_aniso_U_11
_atom_site_aniso_U_22
_atom_site_aniso_U_33
_atom_site_aniso_U_23
_atom_site_aniso_U_13
_atom_site_aniso_U_12
Ti01 0.01247(18) 0.01329(19) 0.0151(2) -0.00025(15) -0.00036(14) 0.00052(14)
P5 0.0151(3) 0.0219(3) 0.0208(4) -0.0005(3) 0.0001(2) -0.0040(2)
P6 0.0214(3) 0.0211(3) 0.0188(3) -0.0028(3) -0.0033(2) -0.0057(3)
P3 0.0203(3) 0.0194(3) 0.0233(4) 0.0068(3) -0.0024(3) -0.0035(2)
P4 0.0173(3) 0.0167(3) 0.0306(4) 0.0027(3) -0.0019(3) -0.0047(2)
P1 0.0307(4) 0.0268(4) 0.0187(4) 0.0004(3) 0.0045(3) 0.0046(3)
Cl2 0.0351(4) 0.0345(4) 0.0393(5) 0.0002(4) -0.0100(3) 0.0090(3)
P2 0.0240(4) 0.0364(4) 0.0319(5) 0.0153(4) 0.0095(3) 0.0031(3)
Cl1 0.0433(5) 0.0524(6) 0.0627(7) -0.0190(5) -0.0160(5) -0.0020(4)
O1 0.0192(8) 0.0174(8) 0.0199(10) 0.0039(7) 0.0012(7) 0.0012(7)
O2 0.0158(8) 0.0172(8) 0.0203(10) -0.0021(7) -0.0022(6) -0.0025(6)
O3 0.0193(8) 0.0218(9) 0.0150(9) -0.0034(7) -0.0018(7) 0.0021(7)
N3 0.0133(8) 0.0130(8) 0.0136(10) 0.0009(7) 0.0001(7) 0.0002(7)
N2 0.0102(8) 0.0153(9) 0.0161(10) 0.0014(8) 0.0007(7) -0.0001(7)
N1 0.0125(9) 0.0172(9) 0.0204(11) 0.0025(8) -0.0016(7) 0.0004(7)
C13 0.0153(10) 0.0137(10) 0.0139(11) -0.0007(8) 0.0000(8) -0.0001(8)
C12 0.0142(10) 0.0177(11) 0.0222(13) 0.0013(10) 0.0000(9) 0.0006(8)
C1 0.0167(10) 0.0180(11) 0.0151(12) 0.0024(9) -0.0005(8) 0.0016(8)
C7 0.0129(10) 0.0165(10) 0.0185(12) 0.0027(9) -0.0019(8) -0.0007(8)
C8 0.0112(9) 0.0164(10) 0.0227(13) -0.0004(9) 0.0006(8) -0.0023(8)
C14 0.0185(10) 0.0155(10) 0.0104(10) -0.0007(8) 0.0013(8) 0.0005(8)
C18 0.0162(11) 0.0156(11) 0.0220(13) -0.0007(9) -0.0036(9) -0.0011(8)
C11 0.0218(12) 0.0252(13) 0.0204(13) 0.0045(11) -0.0026(10) 0.0012(10)
C6 0.0190(11) 0.0205(12) 0.0252(14) -0.0048(11) -0.0025(10) 0.0039(9)
C15 0.0263(12) 0.0248(13) 0.0144(12) 0.0001(10) 0.0039(9) 0.0007(10)
C17 0.0140(11) 0.0196(12) 0.0346(17) 0.0048(11) -0.0010(10) -0.0014(9)
C16 0.0218(12) 0.0245(13) 0.0261(15) 0.0062(11) 0.0073(10) 0.0001(10)
C9 0.0170(11) 0.0261(13) 0.0248(14) -0.0024(11) -0.0053(9) -0.0019(10)
C2 0.0137(10) 0.0224(12) 0.0330(16) 0.0101(11) 0.0000(10) 0.0006(9)
C10 0.0232(13) 0.0339(15) 0.0196(14) 0.0024(12) -0.0062(10) -0.0035(11)
C5 0.0270(14) 0.0255(14) 0.042(2) -0.0102(13) -0.0119(13) 0.0052(11)
C23 0.0205(13) 0.0364(17) 0.042(2) -0.0165(15) -0.0134(12) 0.0121(12)
C22 0.0156(12) 0.0287(14) 0.045(2) 0.0019(14) 0.0082(11) 0.0050(10)
C3 0.0166(12) 0.0232(14) 0.062(3) 0.0096(15) -0.0042(13) -0.0026(10)
C24 0.0252(14) 0.0280(15) 0.044(2) 0.0036(14) -0.0086(13) 0.0025(12)
C4 0.0210(13) 0.0197(13) 0.067(3) -0.0042(15) -0.0107(14) -0.0015(11)
C21 0.0256(14) 0.0385(18) 0.040(2) -0.0161(15) -0.0051(13) 0.0163(13)
C20 0.0223(14) 0.0165(13) 0.081(3) 0.0003(15) -0.0039(15) 0.0067(11)
C19 0.0351(17) 0.055(2) 0.039(2) 0.0255(18) 0.0089(15) 0.0271(16)

loop_
_atom_type_symbol
_atom_type_description
_atom_type_scat_dispersion_real
_atom_type_scat_dispersion_imag
_atom_type_scat_source
C C 0.0033 0.0016 'International Tables Vol C Tables 4.2.6.8 and 6.1.1.4'
H H 0.0000 0.0000 'International Tables Vol C Tables 4.2.6.8 and 6.1.1.4'
Cl Cl 0.1484 0.1585 'International Tables Vol C Tables 4.2.6.8 and 6.1.1.4'
N N 0.0061 0.0033 'International Tables Vol C Tables 4.2.6.8 and 6.1.1.4'
O O 0.0106 0.0060 'International Tables Vol C Tables 4.2.6.8 and 6.1.1.4'
P P 0.1023 0.0942 'International Tables Vol C Tables 4.2.6.8 and 6.1.1.4'
Ti Ti 0.2776 0.4457 'International Tables Vol C Tables 4.2.6.8 and 6.1.1.4'

loop_
_geom_angle_atom_site_label_1
_geom_angle_atom_site_label_2
_geom_angle_atom_site_label_3
_geom_angle
_geom_angle_site_symmetry_1
_geom_angle_site_symmetry_3
_geom_angle_publ_flag
O1 Ti01 O2 101.89(9) . . ?
O1 Ti01 C23 111.91(12) . . ?
O1 Ti01 C22 86.40(11) . . ?
O1 Ti01 C21 94.89(12) . . ?
O1 Ti01 C20 127.99(13) . . ?
O1 Ti01 C19 144.30(11) . . ?
O2 Ti01 C23 141.25(11) . . ?
O2 Ti01 C22 136.88(10) . . ?
O2 Ti01 C21 102.50(11) . . ?
O2 Ti01 C20 86.42(10) . . ?
O2 Ti01 C19 106.21(13) . . ?
O3 Ti01 O1 101.52(9) . . ?
O3 Ti01 O2 102.29(9) . . ?
O3 Ti01 C23 89.34(10) . . ?
O3 Ti01 C22 117.56(11) . . ?
O3 Ti01 C21 146.60(11) . . ?
O3 Ti01 C20 127.02(13) . . ?
O3 Ti01 C19 93.63(12) . . ?
C23 Ti01 C22 34.29(13) . . ?
C21 Ti01 C23 57.43(12) . . ?
C21 Ti01 C22 34.38(12) . . ?
C20 Ti01 C23 58.09(12) . . ?
C20 Ti01 C22 57.19(12) . . ?
C20 Ti01 C21 34.12(14) . . ?
C19 Ti01 C23 35.50(14) . . ?
C19 Ti01 C22 58.00(13) . . ?
C19 Ti01 C21 57.97(14) . . ?
C19 Ti01 C20 35.34(15) . . ?
C13 P5 P6 93.77(9) . . ?
C14 P6 P5 93.86(9) . . ?
C7 P3 P4 94.03(9) . . ?
C8 P4 P3 93.57(9) . . ?
C1 P1 P2 93.99(10) . . ?
C2 P2 P1 93.92(10) . . ?
C1 O1 Ti01 149.64(17) . . ?
C7 O2 Ti01 148.09(17) . . ?
C13 O3 Ti01 154.78(17) . . ?
C13 N3 C14 116.2(2) . . ?
C13 N3 C18 122.5(2) . . ?
C14 N3 C18 121.3(2) . . ?
C12 N2 C8 121.5(2) . . ?
C7 N2 C12 122.8(2) . . ?
C7 N2 C8 115.7(2) . . ?
C1 N1 C2 115.5(2) . . ?
C6 N1 C1 122.8(2) . . ?
C6 N1 C2 121.7(2) . . ?
O3 C13 P5 125.92(19) . . ?
O3 C13 N3 115.4(2) . . ?
N3 C13 P5 118.66(19) . . ?
N2 C12 H12 119.8 . . ?
C11 C12 N2 120.3(2) . . ?
C11 C12 H12 119.8 . . ?
O1 C1 P1 125.7(2) . . ?
O1 C1 N1 115.6(2) . . ?
N1 C1 P1 118.8(2) . . ?
O2 C7 P3 125.8(2) . . ?
O2 C7 N2 115.7(2) . . ?
N2 C7 P3 118.46(18) . . ?
N2 C8 P4 118.2(2) . . ?
N2 C8 C9 116.9(2) . . ?
C9 C8 P4 124.9(2) . . ?
N3 C14 P6 117.53(18) . . ?
N3 C14 C15 117.1(2) . . ?
C15 C14 P6 125.4(2) . . ?
N3 C18 H18 119.9 . . ?
C17 C18 N3 120.3(3) . . ?
C17 C18 H18 119.9 . . ?
C12 C11 H11 119.9 . . ?
C12 C11 C10 120.2(3) . . ?
C10 C11 H11 119.9 . . ?
N1 C6 H6 119.9 . . ?
C5 C6 N1 120.3(3) . . ?
C5 C6 H6 119.9 . . ?
C14 C15 H15 119.1 . . ?
C16 C15 C14 121.9(3) . . ?
C16 C15 H15 119.1 . . ?
C18 C17 H17 119.9 . . ?
C18 C17 C16 120.3(3) . . ?
C16 C17 H17 119.9 . . ?
C15 C16 C17 119.1(3) . . ?
C15 C16 H16 120.4 . . ?
C17 C16 H16 120.4 . . ?
C8 C9 H9 119.1 . . ?
C10 C9 C8 121.8(3) . . ?
C10 C9 H9 119.1 . . ?
N1 C2 P2 117.8(2) . . ?
N1 C2 C3 117.0(3) . . ?
C3 C2 P2 125.2(3) . . ?
C11 C10 H10 120.4 . . ?
C9 C10 C11 119.2(3) . . ?
C9 C10 H10 120.4 . . ?
C6 C5 H5 120.1 . . ?
C6 C5 C4 119.8(3) . . ?
C4 C5 H5 120.1 . . ?
Ti01 C23 H23 120.9 . . ?
C22 C23 Ti01 72.91(17) . . ?
C22 C23 H23 126.1 . . ?
C22 C23 C19 107.7(3) . . ?
C19 C23 Ti01 71.82(17) . . ?
C19 C23 H23 126.1 . . ?
Ti01 C22 H22 120.8 . . ?
C23 C22 Ti01 72.80(17) . . ?
C23 C22 H22 125.6 . . ?
C23 C22 C21 108.8(3) . . ?
C21 C22 Ti01 72.58(17) . . ?
C21 C22 H22 125.6 . . ?
C2 C3 H3 119.2 . . ?
C4 C3 C2 121.6(3) . . ?
C4 C3 H3 119.2 . . ?
Cl2 C24 Cl1 111.97(17) . . ?
Cl2 C24 H24A 109.2 . . ?
Cl2 C24 H24B 109.2 . . ?
Cl1 C24 H24A 109.2 . . ?
Cl1 C24 H24B 109.2 . . ?
H24A C24 H24B 107.9 . . ?
C5 C4 H4 120.2 . . ?
C3 C4 C5 119.6(3) . . ?
C3 C4 H4 120.2 . . ?
Ti01 C21 H21 120.2 . . ?
C22 C21 Ti01 73.05(17) . . ?
C22 C21 H21 125.6 . . ?
C20 C21 Ti01 72.93(19) . . ?
C20 C21 C22 108.8(3) . . ?
C20 C21 H21 125.6 . . ?
Ti01 C20 H20 120.9 . . ?
C21 C20 Ti01 72.95(18) . . ?
C21 C20 H20 125.8 . . ?
C21 C20 C19 108.4(3) . . ?
C19 C20 Ti01 72.09(18) . . ?
C19 C20 H20 125.8 . . ?
Ti01 C19 H19 119.8 . . ?
C23 C19 Ti01 72.68(18) . . ?
C23 C19 H19 126.9 . . ?
C20 C19 Ti01 72.57(19) . . ?
C20 C19 C23 106.2(3) . . ?
C20 C19 H19 126.9 . . ?

loop_
_geom_bond_atom_site_label_1
_geom_bond_atom_site_label_2
_geom_bond_distance
_geom_bond_site_symmetry_2
_geom_bond_publ_flag
Ti01 O1 1.8459(19) . ?
Ti01 O2 1.8503(18) . ?
Ti01 O3 1.839(2) . ?
Ti01 C23 2.342(3) . ?
Ti01 C22 2.343(3) . ?
Ti01 C21 2.337(3) . ?
Ti01 C20 2.337(3) . ?
Ti01 C19 2.330(3) . ?
P5 P6 2.1141(11) . ?
P5 C13 1.734(2) . ?
P6 C14 1.744(3) . ?
P3 P4 2.1199(11) . ?
P3 C7 1.737(3) . ?
P4 C8 1.741(3) . ?
P1 P2 2.1201(12) . ?
P1 C1 1.726(3) . ?
Cl2 C24 1.758(3) . ?
P2 C2 1.739(3) . ?
Cl1 C24 1.761(4) . ?
O1 C1 1.332(3) . ?
O2 C7 1.332(3) . ?
O3 C13 1.331(3) . ?
N3 C13 1.371(3) . ?
N3 C14 1.392(3) . ?
N3 C18 1.395(3) . ?
N2 C12 1.392(3) . ?
N2 C7 1.380(3) . ?
N2 C8 1.397(3) . ?
N1 C1 1.387(3) . ?
N1 C6 1.385(4) . ?
N1 C2 1.402(4) . ?
C12 H12 0.9300 . ?
C12 C11 1.354(4) . ?
C8 C9 1.422(4) . ?
C14 C15 1.411(4) . ?
C18 H18 0.9300 . ?
C18 C17 1.344(4) . ?
C11 H11 0.9300 . ?
C11 C10 1.423(4) . ?
C6 H6 0.9300 . ?
C6 C5 1.355(4) . ?
C15 H15 0.9300 . ?
C15 C16 1.359(4) . ?
C17 H17 0.9300 . ?
C17 C16 1.421(5) . ?
C16 H16 0.9300 . ?
C9 H9 0.9300 . ?
C9 C10 1.363(4) . ?
C2 C3 1.418(4) . ?
C10 H10 0.9300 . ?
C5 H5 0.9300 . ?
C5 C4 1.431(5) . ?
C23 H23 0.9300 . ?
C23 C22 1.381(5) . ?
C23 C19 1.424(5) . ?
C22 H22 0.9300 . ?
C22 C21 1.383(5) . ?
C3 H3 0.9300 . ?
C3 C4 1.354(6) . ?
C24 H24A 0.9700 . ?
C24 H24B 0.9700 . ?
C4 H4 0.9300 . ?
C21 H21 0.9300 . ?
C21 C20 1.371(6) . ?
C20 H20 0.9300 . ?
C20 C19 1.417(6) . ?
C19 H19 0.9300 . ?

loop_
_geom_torsion_atom_site_label_1
_geom_torsion_atom_site_label_2
_geom_torsion_atom_site_label_3
_geom_torsion_atom_site_label_4
_geom_torsion
_geom_torsion_site_symmetry_1
_geom_torsion_site_symmetry_2
_geom_torsion_site_symmetry_3
_geom_torsion_site_symmetry_4
_geom_torsion_publ_flag
Ti01 O1 C1 P1 -83.6(4) . . . . ?
Ti01 O1 C1 N1 97.2(4) . . . . ?
Ti01 O2 C7 P3 -87.9(4) . . . . ?
Ti01 O2 C7 N2 91.9(4) . . . . ?
Ti01 O3 C13 P5 -57.4(5) . . . . ?
Ti01 O3 C13 N3 124.7(4) . . . . ?
Ti01 C23 C22 C21 64.1(2) . . . . ?
Ti01 C23 C19 C20 -65.4(2) . . . . ?
Ti01 C22 C21 C20 64.6(2) . . . . ?
Ti01 C21 C20 C19 63.8(2) . . . . ?
Ti01 C20 C19 C23 65.4(2) . . . . ?
P5 P6 C14 N3 -1.37(19) . . . . ?
P5 P6 C14 C15 179.9(2) . . . . ?
P6 P5 C13 O3 -178.8(2) . . . . ?
P6 P5 C13 N3 -0.97(19) . . . . ?
P6 C14 C15 C16 179.9(2) . . . . ?
P3 P4 C8 N2 -0.85(19) . . . . ?
P3 P4 C8 C9 -179.5(2) . . . . ?
P4 P3 C7 O2 178.3(2) . . . . ?
P4 P3 C7 N2 -1.53(19) . . . . ?
P4 C8 C9 C10 -179.3(2) . . . . ?
P1 P2 C2 N1 -0.1(2) . . . . ?
P1 P2 C2 C3 -179.6(2) . . . . ?
P2 P1 C1 O1 180.0(2) . . . . ?
P2 P1 C1 N1 -0.82(19) . . . . ?
P2 C2 C3 C4 -179.5(2) . . . . ?
O1 Ti01 O2 C7 -103.4(3) . . . . ?
O1 Ti01 O3 C13 122.9(4) . . . . ?
O2 Ti01 O1 C1 147.4(4) . . . . ?
O2 Ti01 O3 C13 -132.1(4) . . . . ?
O3 Ti01 O1 C1 -107.3(4) . . . . ?
O3 Ti01 O2 C7 151.8(3) . . . . ?
N3 C14 C15 C16 1.2(4) . . . . ?
N3 C18 C17 C16 0.3(4) . . . . ?
N2 C12 C11 C10 0.9(4) . . . . ?
N2 C8 C9 C10 2.1(4) . . . . ?
N1 C6 C5 C4 0.5(4) . . . . ?
N1 C2 C3 C4 1.0(4) . . . . ?
C13 N3 C14 P6 1.0(3) . . . . ?
C13 N3 C14 C15 179.8(2) . . . . ?
C13 N3 C18 C17 179.5(2) . . . . ?
C12 N2 C7 P3 -177.39(18) . . . . ?
C12 N2 C7 O2 2.8(3) . . . . ?
C12 N2 C8 P4 178.61(18) . . . . ?
C12 N2 C8 C9 -2.7(3) . . . . ?
C12 C11 C10 C9 -1.4(4) . . . . ?
C1 N1 C6 C5 -179.9(2) . . . . ?
C1 N1 C2 P2 -0.4(3) . . . . ?
C1 N1 C2 C3 179.1(2) . . . . ?
C7 N2 C12 C11 179.8(2) . . . . ?
C7 N2 C8 P4 0.0(3) . . . . ?
C7 N2 C8 C9 178.7(2) . . . . ?
C8 N2 C12 C11 1.2(4) . . . . ?
C8 N2 C7 P3 1.2(3) . . . . ?
C8 N2 C7 O2 -178.6(2) . . . . ?
C8 C9 C10 C11 -0.2(4) . . . . ?
C14 N3 C13 P5 0.2(3) . . . . ?
C14 N3 C13 O3 178.3(2) . . . . ?
C14 N3 C18 C17 0.1(4) . . . . ?
C14 C15 C16 C17 -0.8(4) . . . . ?
C18 N3 C13 P5 -179.15(18) . . . . ?
C18 N3 C13 O3 -1.1(3) . . . . ?
C18 N3 C14 P6 -179.66(18) . . . . ?
C18 N3 C14 C15 -0.8(3) . . . . ?
C18 C17 C16 C15 0.0(4) . . . . ?
C6 N1 C1 P1 -178.12(19) . . . . ?
C6 N1 C1 O1 1.1(3) . . . . ?
C6 N1 C2 P2 178.59(19) . . . . ?
C6 N1 C2 C3 -1.9(4) . . . . ?
C6 C5 C4 C3 -1.3(4) . . . . ?
C2 N1 C1 P1 0.9(3) . . . . ?
C2 N1 C1 O1 -179.8(2) . . . . ?
C2 N1 C6 C5 1.2(4) . . . . ?
C2 C3 C4 C5 0.5(5) . . . . ?
C23 Ti01 O1 C1 -13.3(4) . . . . ?
C23 Ti01 O2 C7 47.2(4) . . . . ?
C23 Ti01 O3 C13 10.6(4) . . . . ?
C23 C22 C21 Ti01 -64.2(2) . . . . ?
C23 C22 C21 C20 0.4(3) . . . . ?
C22 Ti01 O1 C1 10.2(4) . . . . ?
C22 Ti01 O2 C7 -5.9(4) . . . . ?
C22 Ti01 O3 C13 30.9(5) . . . . ?
C22 C23 C19 Ti01 64.5(2) . . . . ?
C22 C23 C19 C20 -0.8(3) . . . . ?
C22 C21 C20 Ti01 -64.7(2) . . . . ?
C22 C21 C20 C19 -0.9(3) . . . . ?
C21 Ti01 O1 C1 43.5(4) . . . . ?
C21 Ti01 O2 C7 -5.6(4) . . . . ?
C21 Ti01 O3 C13 5.0(5) . . . . ?
C21 C20 C19 Ti01 -64.4(2) . . . . ?
C21 C20 C19 C23 1.1(3) . . . . ?
C20 Ti01 O1 C1 52.6(4) . . . . ?
C20 Ti01 O2 C7 24.7(4) . . . . ?
C20 Ti01 O3 C13 -37.2(5) . . . . ?
C19 Ti01 O1 C1 6.0(5) . . . . ?
C19 Ti01 O2 C7 54.3(4) . . . . ?
C19 Ti01 O3 C13 -24.6(4) . . . . ?
C19 C23 C22 Ti01 -63.8(2) . . . . ?
C19 C23 C22 C21 0.3(3) . . . . ?
